data_7126127
loop_
_publ_author_name
'Lin, Wei-Bin'
'He, Dong-Qiang'
'Lu, Hai-Yan'
'Hu, Zhi-Qiang'
'Chen, Chuan-Feng'

_publ_section_title
;
 Sign inversions of circularly polarized luminescence for helical
 compounds by chemically fine-tuning operations.
;
_journal_issue 12
_journal_name_full 'Chemical communications (Cambridge, England)'
_journal_page_first 1863
_journal_page_last 1866
_journal_paper_doi 10.1039/c9cc08573d
_journal_volume 56
_journal_year 2020
_chemical_formula_moiety 'C40 H30 Cl2 O2'
_chemical_formula_sum 'C40 H30 Cl2 O2'
_chemical_formula_weight 613.54
_space_group_crystal_system monoclinic
_space_group_IT_number 15
_space_group_name_Hall '-I 2ya'
_space_group_name_H-M_alt 'I 1 2/a 1'
_atom_sites_solution_hydrogens geom
_atom_sites_solution_primary dual
_audit_creation_date 2019-07-22
_audit_creation_method
;
Olex2 1.2
(compiled 2018.05.29 svn.r3508 for OlexSys, GUI svn.r5506)
;
_audit_update_record
;
2019-08-22 deposited with the CCDC.	2020-01-08 downloaded from the CCDC.
;
_cell_angle_alpha 90
_cell_angle_beta 103.676(2)
_cell_angle_gamma 90
_cell_formula_units_Z 4
_cell_length_a 12.4619(3)
_cell_length_b 16.5737(4)
_cell_length_c 15.2124(3)
_cell_measurement_reflns_used 6852
_cell_measurement_temperature 299.9(3)
_cell_measurement_theta_max 74.9240
_cell_measurement_theta_min 4.0110
_cell_volume 3052.89(12)
_computing_cell_refinement 'CrysAlisPro 1.171.40.14e (Rigaku OD, 2018)'
_computing_data_collection 'CrysAlisPro 1.171.40.14e (Rigaku OD, 2018)'
_computing_data_reduction 'CrysAlisPro 1.171.40.14e (Rigaku OD, 2018)'
_computing_molecular_graphics 'Olex2 (Dolomanov et al., 2009)'
_computing_publication_material 'Olex2 (Dolomanov et al., 2009)'
_computing_structure_refinement 'ShelXL (Sheldrick, 2015)'
_computing_structure_solution 'ShelXT (Sheldrick, 2015)'
_diffrn_ambient_environment air
_diffrn_ambient_temperature 299.9(3)
_diffrn_detector 'CCD plate'
_diffrn_detector_type HyPix
_diffrn_measured_fraction_theta_full 0.994
_diffrn_measured_fraction_theta_max 0.952
_diffrn_measurement_details
;
List of Runs (angles in degrees, time in seconds):

  # Type    Start    End  Width  t~exp~   \w     \q     \k     \f   Frames
#--------------------------------------------------------------------------
  1  \w    -17.00   8.00   0.50    0.50    --  -47.20  39.00 156.00   50
  2  \w    -96.00 -34.00   0.50    0.50    --  -47.20 -39.00   2.00  124
  3  \w     52.00 115.00   0.50    0.50    --   47.20  39.00 156.00  126
  4  \w    -10.00  60.00   0.50    0.50    --   47.20 -39.00   2.00  140
  5  \w    -93.00 -68.00   0.50    1.50    --  -99.00  39.00 156.00   50
  6  \w   -151.00-126.00   0.50    1.50    --  -99.00 -39.00   2.00   50
  7  \w     91.00 155.00   0.50    1.50    --  103.25  39.00 156.00  128
  8  \w     31.00 116.00   0.50    1.50    --  103.25 -39.00   2.00  170
  9  \w     16.00  95.00   0.50    0.50    --   47.20-125.00-120.00  158
 10  \w   -112.00 -29.00   0.50    1.50    --  -99.00  30.00 -30.00  166
 11  \w   -111.00 -28.00   0.50    1.50    --  -99.00  45.00   0.00  166
 12  \w   -167.00 -88.00   0.50    1.50    --  -99.00 -30.00  30.00  158
 13  \w     34.00  60.00   0.50    1.50    --  103.25 -45.00 150.00   52
 14  \w    111.00 169.00   0.50    1.50    --  103.25  45.00 -90.00  116
 15  \w     93.00 130.00   0.50    1.50    --  103.25  45.00-150.00   74
 16  \w     60.00  96.00   0.50    1.50    --  103.25 -94.00-150.00   72
 17  \w     72.00 108.00   0.50    1.50    --  103.25 -45.00 150.00   72
;
_diffrn_measurement_device 'four-circle diffractometer'
_diffrn_measurement_device_type 'XtaLAB Synergy R, HyPix'
_diffrn_measurement_method '\w scans'
_diffrn_orient_matrix_type 'CrysAlisPro convention (1999,Acta A55,543-557)'
_diffrn_orient_matrix_UB_11 -0.0242594000
_diffrn_orient_matrix_UB_12 -0.0046470000
_diffrn_orient_matrix_UB_13 0.0946419000
_diffrn_orient_matrix_UB_21 0.1099481000
_diffrn_orient_matrix_UB_22 -0.0447333000
_diffrn_orient_matrix_UB_23 0.0357556000
_diffrn_orient_matrix_UB_31 0.0591755000
_diffrn_orient_matrix_UB_32 0.0813505000
_diffrn_orient_matrix_UB_33 0.0251909000
_diffrn_radiation_monochromator mirror
_diffrn_radiation_probe x-ray
_diffrn_radiation_type CuK\a
_diffrn_radiation_wavelength 1.54184
_diffrn_reflns_av_R_equivalents 0.0180
_diffrn_reflns_av_unetI/netI 0.0176
_diffrn_reflns_Laue_measured_fraction_full 0.994
_diffrn_reflns_Laue_measured_fraction_max 0.952
_diffrn_reflns_limit_h_max 15
_diffrn_reflns_limit_h_min -15
_diffrn_reflns_limit_k_max 19
_diffrn_reflns_limit_k_min -17
_diffrn_reflns_limit_l_max 18
_diffrn_reflns_limit_l_min -18
_diffrn_reflns_number 10170
_diffrn_reflns_point_group_measured_fraction_full 0.994
_diffrn_reflns_point_group_measured_fraction_max 0.952
_diffrn_reflns_theta_full 67.684
_diffrn_reflns_theta_max 75.317
_diffrn_reflns_theta_min 4.007
_diffrn_source 'Rotating-anode X-ray tube'
_diffrn_source_type 'PhotonJet R (Cu) X-ray Source'
_exptl_absorpt_coefficient_mu 2.189
_exptl_absorpt_correction_T_max 1.00000
_exptl_absorpt_correction_T_min 0.82163
_exptl_absorpt_correction_type multi-scan
_exptl_absorpt_process_details
;
CrysAlisPro 1.171.40.14e (Rigaku Oxford Diffraction, 2018)
Empirical absorption correction using spherical harmonics,
 implemented in SCALE3 ABSPACK scaling algorithm.
;
_exptl_crystal_colour 'light yellow'
_exptl_crystal_density_diffrn 1.335
_exptl_crystal_description block
_exptl_crystal_F_000 1280
_exptl_crystal_size_max 0.18
_exptl_crystal_size_mid 0.17
_exptl_crystal_size_min 0.05
_refine_diff_density_max 0.280
_refine_diff_density_min -0.350
_refine_diff_density_rms 0.045
_refine_ls_extinction_method none
_refine_ls_goodness_of_fit_ref 1.093
_refine_ls_hydrogen_treatment constr
_refine_ls_matrix_type full
_refine_ls_number_parameters 200
_refine_ls_number_reflns 3000
_refine_ls_number_restraints 0
_refine_ls_restrained_S_all 1.093
_refine_ls_R_factor_all 0.0528
_refine_ls_R_factor_gt 0.0480
_refine_ls_shift/su_max 0.000
_refine_ls_shift/su_mean 0.000
_refine_ls_structure_factor_coef Fsqd
_refine_ls_weighting_details 'w=1/[\s^2^(Fo^2^)+(0.0717P)^2^+1.4868P] where P=(Fo^2^+2Fc^2^)/3'
_refine_ls_weighting_scheme calc
_refine_ls_wR_factor_gt 0.1384
_refine_ls_wR_factor_ref 0.1445
_reflns_Friedel_coverage 0.000
_reflns_number_gt 2635
_reflns_number_total 3000
_reflns_threshold_expression 'I > 2\s(I)'
_cod_data_source_file c9cc08573d2.cif
_cod_data_source_block tx1102
_cod_database_code 7126127
_shelx_shelxl_version_number 2018/3
_chemical_oxdiff_formula CHOCl
_shelx_space_group_comment
;
The symmetry employed for this shelxl refinement is uniquely defined
by the following loop, which should always be used as a source of
symmetry information in preference to the above space-group names.
They are only intended as comments.
;
_reflns_odcompleteness_completeness 99.31
_reflns_odcompleteness_iscentric 1
_reflns_odcompleteness_theta 68.13
_olex2_refinement_description
;
1. Fixed Uiso
 At 1.2 times of:
  All C(H) groups, All C(H,H) groups
 At 1.5 times of:
  All C(H,H,H) groups
2.a Secondary CH2 refined with riding coordinates:
 C12(H12A,H12B), C13(H13A,H13B)
2.b Aromatic/amide H refined with riding coordinates:
 C1(H1), C2(H2), C9(H9), C10(H10), C15(H15), C16(H16), C18(H18), C19(H19)
2.c Idealised Me refined as rotating group:
 C20(H20A,H20B,H20C)
;
_olex2_submission_special_instructions 'No special instructions were received'
_oxdiff_exptl_absorpt_empirical_details
;
Empirical correction (ABSPACK) includes:
- Absorption correction using spherical harmonics
- Frame scaling
;
_oxdiff_exptl_absorpt_empirical_full_max 1.439
_oxdiff_exptl_absorpt_empirical_full_min 0.872

loop_
_space_group_symop_operation_xyz
'x, y, z'
'-x+1/2, y, -z'
'x+1/2, y+1/2, z+1/2'
'-x+1, y+1/2, -z+1/2'
'-x, -y, -z'
'x-1/2, -y, z'
'-x+1/2, -y+1/2, -z+1/2'
'x, -y+1/2, z+1/2'

loop_
_atom_site_label
_atom_site_type_symbol
_atom_site_fract_x
_atom_site_fract_y
_atom_site_fract_z
_atom_site_U_iso_or_equiv
_atom_site_adp_type
_atom_site_occupancy
_atom_site_site_symmetry_order
_atom_site_calc_flag
_atom_site_refinement_flags_posn
_atom_site_refinement_flags_adp
_atom_site_refinement_flags_occupancy
_atom_site_disorder_assembly
_atom_site_disorder_group
Cl1 Cl 0.31122(5) 0.79498(5) 0.63267(6) 0.1169(3) Uani 1 1 d . . . . .
O1 O 0.76940(15) 0.97248(9) 0.68248(12) 0.0976(6) Uani 1 1 d . . . . .
C1 C 0.8047(2) 0.41866(13) 0.52520(18) 0.0842(7) Uani 1 1 d . . . . .
H1 H 0.840967 0.370011 0.541871 0.101 Uiso 1 1 calc R . . . .
C2 C 0.8580(2) 0.48926(12) 0.54990(16) 0.0723(5) Uani 1 1 d . . . . .
H2 H 0.930900 0.488192 0.583136 0.087 Uiso 1 1 calc R . . . .
C3 C 0.80553(15) 0.56477(10) 0.52643(12) 0.0555(4) Uani 1 1 d . . . . .
C4 C 0.85697(14) 0.64010(10) 0.55737(11) 0.0529(4) Uani 1 1 d . . . . .
C5 C 0.80077(12) 0.71190(9) 0.53452(10) 0.0455(4) Uani 1 1 d . . . . .
C6 C 0.84780(13) 0.78548(9) 0.58526(10) 0.0470(4) Uani 1 1 d . . . . .
C7 C 0.78159(14) 0.84534(9) 0.61322(10) 0.0498(4) Uani 1 1 d . . . . .
C8 C 0.83492(17) 0.91437(11) 0.65695(13) 0.0637(5) Uani 1 1 d . . . . .
C9 C 0.94846(18) 0.92271(13) 0.67491(14) 0.0722(6) Uani 1 1 d . . . . .
H9 H 0.981869 0.969890 0.701077 0.087 Uiso 1 1 calc R . . . .
C10 C 1.01206(16) 0.86065(12) 0.65381(13) 0.0675(5) Uani 1 1 d . . . . .
H10 H 1.088571 0.865514 0.668167 0.081 Uiso 1 1 calc R . . . .
C11 C 0.96343(14) 0.79143(11) 0.61163(11) 0.0552(4) Uani 1 1 d . . . . .
C12 C 1.02978(15) 0.71967(12) 0.59689(14) 0.0652(5) Uani 1 1 d . . . . .
H12A H 1.102896 0.722531 0.636924 0.078 Uiso 1 1 calc R . . . .
H12B H 1.037805 0.719334 0.535007 0.078 Uiso 1 1 calc R . . . .
C13 C 0.97302(15) 0.64380(12) 0.61534(14) 0.0665(5) Uani 1 1 d . . . . .
H13A H 0.971036 0.642092 0.678667 0.080 Uiso 1 1 calc R . . . .
H13B H 1.014333 0.597299 0.602884 0.080 Uiso 1 1 calc R . . . .
C14 C 0.66278(14) 0.83267(10) 0.61139(10) 0.0497(4) Uani 1 1 d . . . . .
C15 C 0.63136(15) 0.76307(11) 0.64944(11) 0.0551(4) Uani 1 1 d . . . . .
H15 H 0.684001 0.723598 0.671137 0.066 Uiso 1 1 calc R . . . .
C16 C 0.52413(17) 0.75105(13) 0.65586(13) 0.0668(5) Uani 1 1 d . . . . .
H16 H 0.504489 0.704141 0.681744 0.080 Uiso 1 1 calc R . . . .
C17 C 0.44625(17) 0.80974(14) 0.62325(15) 0.0714(6) Uani 1 1 d . . . . .
C18 C 0.47399(17) 0.87861(13) 0.58424(15) 0.0725(6) Uani 1 1 d . . . . .
H18 H 0.420460 0.917221 0.561512 0.087 Uiso 1 1 calc R . . . .
C19 C 0.58182(16) 0.89048(11) 0.57880(13) 0.0613(4) Uani 1 1 d . . . . .
H19 H 0.600781 0.937672 0.553047 0.074 Uiso 1 1 calc R . . . .
C20 C 0.7957(3) 1.0040(3) 0.7652(2) 0.1414(15) Uani 1 1 d . . . . .
H20A H 0.850782 1.045045 0.768009 0.212 Uiso 1 1 calc GR . . . .
H20B H 0.824156 0.962452 0.808387 0.212 Uiso 1 1 calc GR . . . .
H20C H 0.731069 1.027362 0.779012 0.212 Uiso 1 1 calc GR . . . .

loop_
_atom_site_aniso_label
_atom_site_aniso_U_11
_atom_site_aniso_U_22
_atom_site_aniso_U_33
_atom_site_aniso_U_23
_atom_site_aniso_U_13
_atom_site_aniso_U_12
Cl1 0.0634(4) 0.1427(7) 0.1558(7) -0.0505(5) 0.0484(4) -0.0144(3)
O1 0.1008(12) 0.0689(9) 0.1043(12) -0.0386(9) -0.0134(10) 0.0134(8)
C1 0.1064(17) 0.0495(10) 0.1064(18) 0.0054(10) 0.0445(14) 0.0132(10)
C2 0.0799(13) 0.0560(11) 0.0845(13) 0.0064(9) 0.0266(11) 0.0138(9)
C3 0.0624(10) 0.0500(9) 0.0578(9) 0.0024(7) 0.0218(8) 0.0053(7)
C4 0.0523(9) 0.0541(9) 0.0523(8) 0.0034(7) 0.0128(7) 0.0057(7)
C5 0.0445(8) 0.0477(8) 0.0446(7) 0.0021(6) 0.0110(6) -0.0003(6)
C6 0.0466(8) 0.0496(8) 0.0426(7) 0.0053(6) 0.0063(6) -0.0025(6)
C7 0.0540(9) 0.0456(8) 0.0459(8) 0.0014(6) 0.0045(6) -0.0039(7)
C8 0.0711(12) 0.0487(9) 0.0628(10) -0.0043(8) -0.0012(9) -0.0044(8)
C9 0.0749(13) 0.0595(11) 0.0712(12) -0.0006(9) -0.0048(10) -0.0220(10)
C10 0.0553(10) 0.0749(12) 0.0658(11) 0.0069(9) 0.0011(8) -0.0173(9)
C11 0.0471(9) 0.0660(10) 0.0500(8) 0.0079(7) 0.0062(7) -0.0066(7)
C12 0.0449(9) 0.0831(13) 0.0654(11) 0.0040(9) 0.0083(8) 0.0031(8)
C13 0.0566(10) 0.0670(11) 0.0709(11) 0.0049(9) 0.0053(8) 0.0136(8)
C14 0.0542(9) 0.0481(8) 0.0447(8) -0.0067(6) 0.0073(6) 0.0015(7)
C15 0.0570(9) 0.0591(9) 0.0476(8) -0.0012(7) 0.0092(7) -0.0003(8)
C16 0.0691(12) 0.0760(12) 0.0585(10) -0.0088(9) 0.0215(9) -0.0126(10)
C17 0.0564(11) 0.0884(14) 0.0730(12) -0.0268(11) 0.0224(9) -0.0057(10)
C18 0.0597(11) 0.0748(13) 0.0799(13) -0.0199(10) 0.0106(9) 0.0168(10)
C19 0.0658(11) 0.0531(9) 0.0632(10) -0.0061(8) 0.0116(8) 0.0082(8)
C20 0.149(3) 0.186(4) 0.0787(18) -0.034(2) 0.0066(18) 0.057(3)

loop_
_atom_type_symbol
_atom_type_description
_atom_type_scat_dispersion_real
_atom_type_scat_dispersion_imag
_atom_type_scat_source
C C 0.0181 0.0091 'International Tables Vol C Tables 4.2.6.8 and 6.1.1.4'
H H 0.0000 0.0000 'International Tables Vol C Tables 4.2.6.8 and 6.1.1.4'
Cl Cl 0.3639 0.7018 'International Tables Vol C Tables 4.2.6.8 and 6.1.1.4'
O O 0.0492 0.0322 'International Tables Vol C Tables 4.2.6.8 and 6.1.1.4'

loop_
_geom_angle_atom_site_label_1
_geom_angle_atom_site_label_2
_geom_angle_atom_site_label_3
_geom_angle
_geom_angle_site_symmetry_1
_geom_angle_site_symmetry_3
_geom_angle_publ_flag
C20 O1 C8 120.8(2) . . ?
C2 C1 C1 120.21(14) . 2_656 ?
C1 C2 C3 121.8(2) . . ?
C2 C3 C3 118.02(12) . 2_656 ?
C2 C3 C4 122.91(18) . . ?
C3 C3 C4 118.99(10) 2_656 . ?
C3 C4 C13 121.42(15) . . ?
C5 C4 C3 120.47(16) . . ?
C5 C4 C13 118.11(15) . . ?
C4 C5 C5 119.25(10) . 2_656 ?
C4 C5 C6 117.46(14) . . ?
C5 C5 C6 123.27(9) 2_656 . ?
C7 C6 C5 122.91(14) . . ?
C11 C6 C5 117.22(15) . . ?
C11 C6 C7 119.69(15) . . ?
C6 C7 C14 122.82(14) . . ?
C8 C7 C6 117.83(16) . . ?
C8 C7 C14 118.65(16) . . ?
O1 C8 C7 117.16(18) . . ?
O1 C8 C9 121.45(17) . . ?
C9 C8 C7 121.39(18) . . ?
C10 C9 C8 119.73(17) . . ?
C9 C10 C11 120.86(18) . . ?
C6 C11 C12 117.87(15) . . ?
C10 C11 C6 119.88(17) . . ?
C10 C11 C12 122.17(17) . . ?
C11 C12 C13 109.67(16) . . ?
C12 C13 C4 110.74(15) . . ?
C15 C14 C7 119.12(15) . . ?
C15 C14 C19 117.87(16) . . ?
C19 C14 C7 122.84(16) . . ?
C16 C15 C14 121.60(18) . . ?
C15 C16 C17 118.94(19) . . ?
C16 C17 Cl1 118.87(18) . . ?
C18 C17 Cl1 120.11(18) . . ?
C18 C17 C16 121.03(19) . . ?
C17 C18 C19 119.63(19) . . ?
C18 C19 C14 120.91(19) . . ?

loop_
_geom_bond_atom_site_label_1
_geom_bond_atom_site_label_2
_geom_bond_distance
_geom_bond_site_symmetry_2
_geom_bond_publ_flag
Cl1 C17 1.740(2) . ?
O1 C8 1.377(3) . ?
O1 C20 1.331(3) . ?
C1 C1 1.396(5) 2_656 ?
C1 C2 1.354(3) . ?
C2 C3 1.418(3) . ?
C3 C3 1.427(4) 2_656 ?
C3 C4 1.431(2) . ?
C4 C5 1.383(2) . ?
C4 C13 1.507(2) . ?
C5 C5 1.441(3) 2_656 ?
C5 C6 1.487(2) . ?
C6 C7 1.418(2) . ?
C6 C11 1.405(2) . ?
C7 C8 1.409(2) . ?
C7 C14 1.489(2) . ?
C8 C9 1.383(3) . ?
C9 C10 1.382(3) . ?
C10 C11 1.382(3) . ?
C11 C12 1.495(3) . ?
C12 C13 1.501(3) . ?
C14 C15 1.388(2) . ?
C14 C19 1.395(2) . ?
C15 C16 1.377(3) . ?
C16 C17 1.381(3) . ?
C17 C18 1.368(3) . ?
C18 C19 1.380(3) . ?
